data_2102131
loop_
_publ_author_name
'Haile, S. M.'
'Wuensch, B. J.'

_publ_section_title
;
 X-ray diffraction study of K~3~NdSi~7~O~17~: a new framework silicate
 with a linear Si---O---Si bond
;
_journal_issue 5
_journal_name_full 'Acta Crystallographica Section B'
_journal_page_first 773
_journal_page_last 779
_journal_paper_doi 10.1107/S0108768100006704
_journal_volume 56
_journal_year 2000
_chemical_formula_sum 'K3 Nd O17 Si7'
_chemical_formula_weight 730.17
_chemical_name_systematic
;
 ?
;
_space_group_IT_number 147
_symmetry_cell_setting hexagonal
_symmetry_space_group_name_Hall '-P 3'
_symmetry_space_group_name_H-M 'P -3'
_audit_creation_method SHELXL
_cell_angle_alpha 90.00
_cell_angle_beta 90.00
_cell_angle_gamma 120.00
_cell_formula_units_Z 4
_cell_length_a 16.131(2)
_cell_length_b 16.131(2)
_cell_length_c 7.175(2)
_cell_measurement_reflns_used 22
_cell_measurement_temperature 293(2)
_cell_measurement_theta_max 33.3
_cell_measurement_theta_min 23.6
_cell_volume 1616.9(5)
_computing_cell_refinement 'Nonius Software'
_computing_data_collection 'Nonius Software'
_computing_data_reduction 'Nonius Software'
_computing_molecular_graphics 'Atoms (Dowty, 1999)'
_computing_structure_refinement 'SHELXL-93 (Sheldrick, 1993)'
_computing_structure_solution 'SHELXS-86 (Sheldrick, 1985)'
_diffrn_ambient_temperature 293(2)
_diffrn_measurement_device 'Nonius 4-circle'
_diffrn_measurement_method '?? X-ray diffraction ??'
_diffrn_radiation_monochromator graphite
_diffrn_radiation_source 'fine-focus sealed tube'
_diffrn_radiation_type MoK\a
_diffrn_radiation_wavelength .71073
_diffrn_reflns_av_R_equivalents .0276
_diffrn_reflns_av_sigmaI/netI .0208
_diffrn_reflns_limit_h_max 18
_diffrn_reflns_limit_h_min 0
_diffrn_reflns_limit_k_max 18
_diffrn_reflns_limit_k_min 0
_diffrn_reflns_limit_l_max 9
_diffrn_reflns_limit_l_min -9
_diffrn_reflns_number 2740
_diffrn_reflns_theta_max 27.50
_diffrn_reflns_theta_min 2.53
_diffrn_standards_decay_% 1.25
_diffrn_standards_number 2
_exptl_absorpt_coefficient_mu 4.595
_exptl_absorpt_correction_T_max .323
_exptl_absorpt_correction_T_min .277
_exptl_absorpt_correction_type psi-scan
_exptl_crystal_colour colorless
_exptl_crystal_density_diffrn 3.000
_exptl_crystal_density_meas ?
_exptl_crystal_density_method .
_exptl_crystal_description irregular
_exptl_crystal_F_000 1404
_refine_diff_density_max .949
_refine_diff_density_min -1.717
_refine_ls_extinction_coef .0297(7)
_refine_ls_extinction_method SHELXL
_refine_ls_goodness_of_fit_all 1.265
_refine_ls_goodness_of_fit_obs 1.277
_refine_ls_matrix_type full
_refine_ls_number_parameters 172
_refine_ls_number_reflns 2469
_refine_ls_number_restraints 0
_refine_ls_restrained_S_all 1.277
_refine_ls_restrained_S_obs 1.277
_refine_ls_R_factor_all .0264
_refine_ls_R_factor_obs .0260
_refine_ls_shift/esd_max .001
_refine_ls_shift/esd_mean .000
_refine_ls_structure_factor_coef Fsqd
_refine_ls_weighting_details 'w=1/[\s^2^(Fo^2^)+(0.0257P)^2^+4.4536P] where P=(Fo^2^+2Fc^2^)/3'
_refine_ls_weighting_scheme calc
_refine_ls_wR_factor_all .0710
_refine_ls_wR_factor_obs .0702
_reflns_number_observed 2469
_reflns_number_total 2474
_reflns_observed_criterion I>=sigma(I)
_cod_data_source_file bs0011.cif
_cod_data_source_block hai3
_cod_depositor_comments
;
The following automatic conversions were performed:

'_refine_ls_weighting_scheme' value 'calc
w=1/[\s^2^(Fo^2^)+(0.0257P)^2^+4.4536P] where P=(Fo^2^+2Fc^2^)/3' was
changed to 'calc'. New tag '_refine_ls_weighting_details' was
created. The value of the new tag was set to
'w=1/[\s^2^(Fo^2^)+(0.0257P)^2^+4.4536P] where P=(Fo^2^+2Fc^2^)/3'.

Automatic conversion script
Id: cif_fix_values 3143 2015-03-26 13:38:13Z robertas 
;
_cod_original_sg_symbol_H-M P-3
_cod_database_code 2102131

loop_
_symmetry_equiv_pos_as_xyz
'x, y, z'
'-y, x-y, z'
'-x+y, -x, z'
'-x, -y, -z'
'y, -x+y, -z'
'x-y, x, -z'

loop_
_atom_site_aniso_label
_atom_site_aniso_U_11
_atom_site_aniso_U_22
_atom_site_aniso_U_33
_atom_site_aniso_U_12
_atom_site_aniso_U_13
_atom_site_aniso_U_23
Nd1 .00967(14) .00967(14) .0085(2) .00483(7) .000 .000
Nd2 .00946(14) .00860(14) .0088(2) .00325(9) .00054(7) .00065(7)
Si1 .0104(4) .0104(4) .0081(6) .0052(2) .000 .000
Si2 .0090(4) .0094(4) .0084(4) .0040(3) .0005(3) .0005(3)
Si3 .0098(4) .0105(4) .0093(4) .0061(3) -.0002(3) .0005(3)
Si4 .0102(4) .0102(4) .0080(6) .0051(2) .000 .000
Si5 .0091(4) .0090(4) .0095(4) .0048(3) .0001(3) .0001(3)
Si6 .0111(4) .0087(4) .0095(4) .0055(3) .0006(3) .0008(3)
K1 .0309(4) .0351(5) .0203(4) .0255(4) .0047(3) .0046(3)
K2 .0313(5) .0266(4) .0311(5) .0138(4) .0029(4) -.0036(3)
O1 .0170(11) .0112(11) .0123(11) .0063(9) -.0038(8) -.0010(8)
O2 .0181(12) .0110(11) .0168(11) .0081(9) -.0020(9) .0013(9)
O3 .0116(11) .0086(10) .0221(12) .0039(9) -.0003(9) .0037(9)
O4 .0116(11) .0122(11) .0265(13) .0065(9) .0013(9) -.0011(9)
O5 .0124(11) .0189(12) .0101(10) .0073(9) .0006(8) .0001(9)
O6 .0197(12) .0158(11) .0127(11) .0083(10) -.0030(9) .0009(9)
O7 .0173(12) .0198(12) .0184(12) .0133(10) -.0040(9) -.0015(9)
O8 .0289(14) .0130(11) .0181(12) .0136(11) -.0011(10) .0022(9)
O9 .0168(11) .0230(12) .0102(11) .0122(10) -.0008(9) -.0032(9)
O10 .0106(11) .0168(11) .0168(12) .0047(9) .0036(9) .0055(9)
O11 .0105(11) .0129(11) .0278(13) .0040(9) .0037(9) -.0008(10)
O12 .048(2) .048(2) .007(2) .0242(10) .000 .000

loop_
_atom_site_label
_atom_site_fract_x
_atom_site_fract_y
_atom_site_fract_z
_atom_site_U_iso_or_equiv
_atom_site_thermal_displace_type
_atom_site_calc_flag
_atom_site_refinement_flags
_atom_site_occupancy
_atom_site_type_symbol
Nd1 .0000 .0000 .0000 .00926(12) Uani d S 1 Nd
Nd2 -.5000 -.5000 .0000 .00952(11) Uani d S 1 Nd
Si1 .6667 .3333 .4247(2) .0096(3) Uani d S 1 Si
Si2 -.71320(6) -.61966(6) -.69845(12) .0092(2) Uani d . 1 Si
Si3 -.69315(6) -.52568(6) -.32686(12) .0094(2) Uani d . 1 Si
Si4 .6667 .3333 .8654(2) .0095(3) Uani d S 1 Si
Si5 -.84320(6) -.83555(6) .37820(12) .0091(2) Uani d . 1 Si
Si6 -.46020(6) -.25155(6) -.97903(12) .0096(2) Uani d . 1 Si
K1 -.53819(6) -.63419(7) -.46846(11) .0248(2) Uani d . 1 K
K2 -.76102(7) -.75708(7) -1.12460(14) .0300(2) Uani d . 1 K
O1 -.7815(2) -.6254(2) -.8735(3) .0138(5) Uani d . 1 O
O2 -.8184(2) -.8893(2) -.4567(3) .0149(5) Uani d . 1 O
O3 -.7477(2) -.7296(2) -.6374(3) .0146(5) Uani d . 1 O
O4 -.7720(2) -.3628(2) -.3536(4) .0165(5) Uani d . 1 O
O5 -.7888(2) -.5590(2) -1.2006(3) .0140(5) Uani d . 1 O
O6 -.9802(2) -.8692(2) -1.1837(3) .0164(5) Uani d . 1 O
O7 -.6217(2) -.5550(2) -1.2425(3) .0167(5) Uani d . 1 O
O8 -.4585(2) -.3436(2) -.9172(4) .0186(5) Uani d . 1 O
O9 -.7409(2) -.5710(2) -.5283(3) .0157(5) Uani d . 1 O
O10 -.3971(2) -.4366(2) -1.2560(3) .0157(5) Uani d . 1 O
O11 -.5614(2) -.2550(2) -.9349(4) .0179(5) Uani d . 1 O
O12 .3333 .6667 .3548(6) .0345(13) Uani d S 1 O

loop_
_atom_type_symbol
_atom_type_description
_atom_type_scat_dispersion_real
_atom_type_scat_dispersion_imag
_atom_type_scat_source
O O .0106 .0060 'International Tables Vol C Tables 4.2.6.8 and 6.1.1.4'
K K .2009 .2494 'International Tables Vol C Tables 4.2.6.8 and 6.1.1.4'
Si Si .0817 .0704 'International Tables Vol C Tables 4.2.6.8 and 6.1.1.4'
Nd Nd -.1943 3.0179 'International Tables Vol C Tables 4.2.6.8 and 6.1.1.4'

loop_
_geom_angle_atom_site_label_1
_geom_angle_atom_site_label_2
_geom_angle_atom_site_label_3
_geom_angle_site_symmetry_1
_geom_angle_site_symmetry_3
_geom_angle
O6 Nd1 O6 4_444 1_666 180.0
O6 Nd1 O6 4_444 6_564 92.08(8)
O6 Nd1 O6 1_666 6_564 87.92(8)
O6 Nd1 O6 4_444 2_456 87.92(8)
O6 Nd1 O6 1_666 2_456 92.08(8)
O6 Nd1 O6 6_564 2_456 87.92(8)
O6 Nd1 O6 4_444 3_546 87.92(8)
O6 Nd1 O6 1_666 3_546 92.08(8)
O6 Nd1 O6 6_564 3_546 180.0
O6 Nd1 O6 2_456 3_546 92.08(8)
O6 Nd1 O6 4_444 5_654 92.08(8)
O6 Nd1 O6 1_666 5_654 87.92(8)
O6 Nd1 O6 6_564 5_654 92.08(8)
O6 Nd1 O6 2_456 5_654 180.0
O6 Nd1 O6 3_546 5_654 87.92(8)
O6 Nd1 K2 4_444 6_564 132.51(6)
O6 Nd1 K2 1_666 6_564 47.49(6)
O6 Nd1 K2 6_564 6_564 50.73(6)
O6 Nd1 K2 2_456 6_564 114.62(6)
O6 Nd1 K2 3_546 6_564 129.27(6)
O6 Nd1 K2 5_654 6_564 65.38(6)
O6 Nd1 K2 4_444 5_654 65.38(6)
O6 Nd1 K2 1_666 5_654 114.62(6)
O6 Nd1 K2 6_564 5_654 132.51(6)
O6 Nd1 K2 2_456 5_654 129.27(6)
O6 Nd1 K2 3_546 5_654 47.49(6)
O6 Nd1 K2 5_654 5_654 50.73(6)
K2 Nd1 K2 6_564 5_654 115.129(11)
O6 Nd1 K2 4_444 4_444 50.73(6)
O6 Nd1 K2 1_666 4_444 129.27(6)
O6 Nd1 K2 6_564 4_444 65.38(6)
O6 Nd1 K2 2_456 4_444 47.49(6)
O6 Nd1 K2 3_546 4_444 114.62(6)
O6 Nd1 K2 5_654 4_444 132.51(6)
K2 Nd1 K2 6_564 4_444 115.129(11)
K2 Nd1 K2 5_654 4_444 115.128(11)
O6 Nd1 K2 4_444 1_666 129.27(6)
O6 Nd1 K2 1_666 1_666 50.73(6)
O6 Nd1 K2 6_564 1_666 114.62(6)
O6 Nd1 K2 2_456 1_666 132.51(6)
O6 Nd1 K2 3_546 1_666 65.38(6)
O6 Nd1 K2 5_654 1_666 47.49(6)
K2 Nd1 K2 6_564 1_666 64.871(11)
K2 Nd1 K2 5_654 1_666 64.872(11)
K2 Nd1 K2 4_444 1_666 180.0
O6 Nd1 K2 4_444 2_456 114.62(6)
O6 Nd1 K2 1_666 2_456 65.38(6)
O6 Nd1 K2 6_564 2_456 47.49(6)
O6 Nd1 K2 2_456 2_456 50.73(6)
O6 Nd1 K2 3_546 2_456 132.51(6)
O6 Nd1 K2 5_654 2_456 129.27(6)
K2 Nd1 K2 6_564 2_456 64.872(10)
K2 Nd1 K2 5_654 2_456 180.0
K2 Nd1 K2 4_444 2_456 64.871(10)
K2 Nd1 K2 1_666 2_456 115.130(11)
O6 Nd1 K2 4_444 3_546 47.49(6)
O6 Nd1 K2 1_666 3_546 132.51(6)
O6 Nd1 K2 6_564 3_546 129.27(6)
O6 Nd1 K2 2_456 3_546 65.38(6)
O6 Nd1 K2 3_546 3_546 50.73(6)
O6 Nd1 K2 5_654 3_546 114.62(6)
K2 Nd1 K2 6_564 3_546 180.0
K2 Nd1 K2 5_654 3_546 64.871(11)
K2 Nd1 K2 4_444 3_546 64.871(11)
K2 Nd1 K2 1_666 3_546 115.129(11)
K2 Nd1 K2 2_456 3_546 115.128(11)
O10 Nd2 O10 4_444 1_556 180.0
O10 Nd2 O8 4_444 4_444 88.29(9)
O10 Nd2 O8 1_556 4_444 91.71(9)
O10 Nd2 O8 4_444 1_556 91.71(9)
O10 Nd2 O8 1_556 1_556 88.29(9)
O8 Nd2 O8 4_444 1_556 180.0
O10 Nd2 O7 4_444 4_444 82.23(9)
O10 Nd2 O7 1_556 4_444 97.77(9)
O8 Nd2 O7 4_444 4_444 108.52(8)
O8 Nd2 O7 1_556 4_444 71.48(8)
O10 Nd2 O7 4_444 1_556 97.77(9)
O10 Nd2 O7 1_556 1_556 82.23(9)
O8 Nd2 O7 4_444 1_556 71.48(8)
O8 Nd2 O7 1_556 1_556 108.52(8)
O7 Nd2 O7 4_444 1_556 180.0
O10 Nd2 K1 4_444 . 123.82(6)
O10 Nd2 K1 1_556 . 56.18(6)
O8 Nd2 K1 4_444 . 45.42(6)
O8 Nd2 K1 1_556 . 134.58(6)
O7 Nd2 K1 4_444 . 134.19(6)
O7 Nd2 K1 1_556 . 45.81(6)
O10 Nd2 K1 4_444 4_445 56.18(6)
O10 Nd2 K1 1_556 4_445 123.81(6)
O8 Nd2 K1 4_444 4_445 134.58(6)
O8 Nd2 K1 1_556 4_445 45.42(6)
O7 Nd2 K1 4_444 4_445 45.81(6)
O7 Nd2 K1 1_556 4_445 134.19(6)
K1 Nd2 K1 . 4_445 180.0
O10 Nd2 K2 4_444 1_556 66.47(6)
O10 Nd2 K2 1_556 1_556 113.53(6)
O8 Nd2 K2 4_444 1_556 44.69(7)
O8 Nd2 K2 1_556 1_556 135.31(7)
O7 Nd2 K2 4_444 1_556 136.61(6)
O7 Nd2 K2 1_556 1_556 43.39(6)
K1 Nd2 K2 . 1_556 58.16(2)
K1 Nd2 K2 4_445 1_556 121.84(2)
O10 Nd2 K2 4_444 4_444 113.53(6)
O10 Nd2 K2 1_556 4_444 66.47(6)
O8 Nd2 K2 4_444 4_444 135.31(7)
O8 Nd2 K2 1_556 4_444 44.69(7)
O7 Nd2 K2 4_444 4_444 43.39(6)
O7 Nd2 K2 1_556 4_444 136.61(6)
K1 Nd2 K2 . 4_444 121.84(2)
K1 Nd2 K2 4_445 4_444 58.16(2)
K2 Nd2 K2 1_556 4_444 180.0
O10 Nd2 K1 4_444 1_556 35.66(6)
O10 Nd2 K1 1_556 1_556 144.34(6)
O8 Nd2 K1 4_444 1_556 77.83(6)
O8 Nd2 K1 1_556 1_556 102.16(6)
O7 Nd2 K1 4_444 1_556 55.44(6)
O7 Nd2 K1 1_556 1_556 124.56(6)
K1 Nd2 K1 . 1_556 123.24(3)
K1 Nd2 K1 4_445 1_556 56.76(3)
K2 Nd2 K1 1_556 1_556 82.68(2)
K2 Nd2 K1 4_444 1_556 97.32(2)
O10 Nd2 K1 4_444 4_444 144.34(6)
O10 Nd2 K1 1_556 4_444 35.66(6)
O8 Nd2 K1 4_444 4_444 102.17(6)
O8 Nd2 K1 1_556 4_444 77.84(6)
O7 Nd2 K1 4_444 4_444 124.56(6)
O7 Nd2 K1 1_556 4_444 55.44(6)
K1 Nd2 K1 . 4_444 56.76(3)
K1 Nd2 K1 4_445 4_444 123.24(3)
K2 Nd2 K1 1_556 4_444 97.32(2)
K2 Nd2 K1 4_444 4_444 82.68(2)
K1 Nd2 K1 1_556 4_444 180.0
O12 Si1 O4 4_666 4 108.57(11)
O12 Si1 O4 4_666 6_665 108.56(11)
O4 Si1 O4 4 6_665 110.41(10)
O12 Si1 O4 4_666 5_655 108.55(11)
O4 Si1 O4 4 5_655 110.35(10)
O4 Si1 O4 6_665 5_655 110.33(10)
O12 Si1 K1 4_666 2_556 77.96(3)
O4 Si1 K1 4 2_556 87.34(9)
O4 Si1 K1 6_665 2_556 47.66(9)
O4 Si1 K1 5_655 2_556 156.91(9)
O12 Si1 K1 4_666 3_656 77.96(3)
O4 Si1 K1 4 3_656 47.63(9)
O4 Si1 K1 6_665 3_656 156.97(9)
O4 Si1 K1 5_655 3_656 87.30(9)
K1 Si1 K1 2_556 3_656 115.79(2)
O12 Si1 K1 4_666 1_666 77.96(3)
O4 Si1 K1 4 1_666 156.89(9)
O4 Si1 K1 6_665 1_666 87.28(9)
O4 Si1 K1 5_655 1_666 47.62(9)
K1 Si1 K1 2_556 1_666 115.77(2)
K1 Si1 K1 3_656 1_666 115.75(2)
O10 Si2 O9 4_443 . 112.36(13)
O10 Si2 O3 4_443 . 110.83(13)
O9 Si2 O3 . . 107.21(13)
O10 Si2 O1 4_443 . 113.97(13)
O9 Si2 O1 . . 105.20(13)
O3 Si2 O1 . . 106.83(12)
O10 Si2 K1 4_443 . 53.05(9)
O9 Si2 K1 . . 96.17(9)
O3 Si2 K1 . . 68.67(9)
O1 Si2 K1 . . 158.42(9)
O10 Si2 K2 4_443 . 90.63(10)
O9 Si2 K2 . . 154.18(9)
O3 Si2 K2 . . 73.08(9)
O1 Si2 K2 . . 52.35(9)
K1 Si2 K2 . . 107.41(3)
O7 Si3 O9 1_556 . 117.44(13)
O7 Si3 O5 1_556 1_556 113.75(13)
O9 Si3 O5 . 1_556 100.82(12)
O7 Si3 O4 1_556 2_455 108.92(14)
O9 Si3 O4 . 2_455 106.03(14)
O5 Si3 O4 1_556 2_455 109.32(13)
O7 Si3 K1 1_556 6_454 162.11(10)
O9 Si3 K1 . 6_454 52.71(9)
O5 Si3 K1 1_556 6_454 59.93(9)
O4 Si3 K1 2_455 6_454 88.84(9)
O7 Si3 K1 1_556 4_444 73.76(10)
O9 Si3 K1 . 4_444 92.72(9)
O5 Si3 K1 1_556 4_444 158.16(9)
O4 Si3 K1 2_455 4_444 49.86(9)
K1 Si3 K1 6_454 4_444 118.73(4)
O7 Si3 K2 1_556 1_556 54.89(10)
O9 Si3 K2 . 1_556 93.53(10)
O5 Si3 K2 1_556 1_556 71.90(9)
O4 Si3 K2 2_455 1_556 159.51(10)
K1 Si3 K2 6_454 1_556 108.27(3)
K1 Si3 K2 4_444 1_556 124.66(3)
O7 Si3 K1 1_556 . 38.79(9)
O9 Si3 K1 . . 80.22(9)
O5 Si3 K1 1_556 . 136.16(9)
O4 Si3 K1 2_455 . 112.41(9)
K1 Si3 K1 6_454 . 132.54(3)
K1 Si3 K1 4_444 . 62.81(3)
K2 Si3 K1 1_556 . 64.32(3)
O12 Si4 O11 4_666 5_655 108.08(11)
O12 Si4 O11 4_666 4 108.06(11)
O11 Si4 O11 5_655 4 110.87(10)
O12 Si4 O11 4_666 6_665 108.06(11)
O11 Si4 O11 5_655 6_665 110.85(10)
O11 Si4 O11 4 6_665 110.79(10)
O6 Si5 O2 5_544 1_556 114.78(13)
O6 Si5 O3 5_544 1_556 111.30(13)
O2 Si5 O3 1_556 1_556 104.61(13)
O6 Si5 O2 5_544 6_455 112.23(13)
O2 Si5 O2 1_556 6_455 107.00(11)
O3 Si5 O2 1_556 6_455 106.28(13)
O6 Si5 K2 5_544 1_557 164.49(10)
O2 Si5 K2 1_556 1_557 50.02(9)
O3 Si5 K2 1_556 1_557 74.12(9)
O2 Si5 K2 6_455 1_557 78.74(9)
O6 Si5 K2 5_544 6_454 73.43(10)
O2 Si5 K2 1_556 6_454 153.95(10)
O3 Si5 K2 1_556 6_454 94.08(9)
O2 Si5 K2 6_455 6_454 49.30(9)
K2 Si5 K2 1_557 6_454 121.43(3)
O6 Si5 K2 5_544 1_556 45.86(10)
O2 Si5 K2 1_556 1_556 136.25(10)
O3 Si5 K2 1_556 1_556 66.48(9)
O2 Si5 K2 6_455 1_556 116.67(9)
K2 Si5 K2 1_557 1_556 140.25(4)
K2 Si5 K2 6_454 1_556 67.98(2)
O8 Si6 O5 . 2_455 113.01(13)
O8 Si6 O11 . . 113.82(14)
O5 Si6 O11 2_455 . 106.04(14)
O8 Si6 O1 . 2_455 110.65(14)
O5 Si6 O1 2_455 2_455 105.49(13)
O11 Si6 O1 . 2_455 107.30(13)
O8 Si6 K2 . 4_443 59.17(10)
O5 Si6 K2 2_455 4_443 96.66(9)
O11 Si6 K2 . 4_443 156.84(10)
O1 Si6 K2 2_455 4_443 61.05(9)
O8 Si6 K1 . 4_444 43.85(10)
O5 Si6 K1 2_455 4_444 155.66(9)
O11 Si6 K1 . 4_444 93.26(10)
O1 Si6 K1 2_455 4_444 82.00(9)
K2 Si6 K1 4_443 4_444 66.25(3)
O8 Si6 K2 . 2_455 127.81(11)
O5 Si6 K2 2_455 2_455 62.71(9)
O11 Si6 K2 . 2_455 117.07(9)
O1 Si6 K2 2_455 2_455 42.79(9)
K2 Si6 K2 4_443 2_455 69.46(3)
K1 Si6 K2 4_444 2_455 121.33(3)
O10 K1 O8 4_443 4_444 141.62(8)
O10 K1 O7 4_443 1_556 81.74(8)
O8 K1 O7 4_444 1_556 60.01(7)
O10 K1 O4 4_443 5_544 96.47(8)
O8 K1 O4 4_444 5_544 115.36(8)
O7 K1 O4 1_556 5_544 142.51(8)
O10 K1 O9 4_443 5_544 122.90(8)
O8 K1 O9 4_444 5_544 83.55(7)
O7 K1 O9 1_556 5_544 129.02(8)
O4 K1 O9 5_544 5_544 83.30(7)
O10 K1 O5 4_443 5_543 79.35(7)
O8 K1 O5 4_444 5_543 132.33(7)
O7 K1 O5 1_556 5_543 148.48(7)
O4 K1 O5 5_544 5_543 65.11(7)
O9 K1 O5 5_544 5_543 48.79(6)
O10 K1 O3 4_443 . 52.44(7)
O8 K1 O3 4_444 . 111.71(8)
O7 K1 O3 1_556 . 78.63(7)
O4 K1 O3 5_544 . 129.30(8)
O9 K1 O3 5_544 . 84.25(7)
O5 K1 O3 5_543 . 69.86(6)
O10 K1 O10 4_443 1_556 99.02(7)
O8 K1 O10 4_444 1_556 67.45(7)
O7 K1 O10 1_556 1_556 62.42(7)
O4 K1 O10 5_544 1_556 81.14(7)
O9 K1 O10 5_544 1_556 136.60(7)
O5 K1 O10 5_543 1_556 145.61(7)
O3 K1 O10 . 1_556 135.57(7)
O10 K1 Si2 4_443 . 27.38(5)
O8 K1 Si2 4_444 . 122.08(6)
O7 K1 Si2 1_556 . 68.93(6)
O4 K1 Si2 5_544 . 121.67(6)
O9 K1 Si2 5_544 . 111.37(6)
O5 K1 Si2 5_543 . 82.98(5)
O3 K1 Si2 . . 28.61(4)
O10 K1 Si2 1_556 . 111.31(5)
O10 K1 Si3 4_443 5_544 106.11(6)
O8 K1 Si3 4_444 5_544 107.17(6)
O7 K1 Si3 1_556 5_544 153.34(6)
O4 K1 Si3 5_544 5_544 63.15(5)
O9 K1 Si3 5_544 5_544 26.24(5)
O5 K1 Si3 5_543 5_544 26.76(4)
O3 K1 Si3 . 5_544 86.15(5)
O10 K1 Si3 1_556 5_544 137.91(5)
Si2 K1 Si3 . 5_544 106.34(3)
O10 K1 Si3 4_443 4_444 83.23(5)
O8 K1 Si3 4_444 4_444 116.15(6)
O7 K1 Si3 1_556 4_444 118.09(6)
O4 K1 Si3 5_544 4_444 26.04(5)
O9 K1 Si3 5_544 4_444 109.32(6)
O5 K1 Si3 5_543 4_444 84.43(5)
O3 K1 Si3 . 4_444 131.25(5)
O10 K1 Si3 1_556 4_444 61.40(5)
Si2 K1 Si3 . 4_444 110.61(3)
Si3 K1 Si3 5_544 4_444 88.39(3)
O10 K1 Si1 4_443 1_444 117.79(6)
O8 K1 Si1 4_444 1_444 98.59(6)
O7 K1 Si1 1_556 1_444 149.33(6)
O4 K1 Si1 5_544 1_444 24.50(5)
O9 K1 Si1 5_544 1_444 62.31(5)
O5 K1 Si1 5_543 1_444 62.08(5)
O3 K1 Si1 . 1_444 131.83(6)
O10 K1 Si1 1_556 1_444 89.95(5)
Si2 K1 Si1 . 1_444 138.60(4)
Si3 K1 Si1 5_544 1_444 48.50(2)
Si3 K1 Si1 4_444 1_444 48.49(2)
O1 K2 O6 . 5_543 79.73(7)
O1 K2 O7 . . 71.40(7)
O6 K2 O7 5_543 . 147.26(7)
O1 K2 O2 . 1_554 153.23(7)
O6 K2 O2 5_543 1_554 102.71(7)
O7 K2 O2 . 1_554 110.03(7)
O1 K2 O8 . 4_443 94.26(7)
O6 K2 O8 5_543 4_443 114.50(7)
O7 K2 O8 . 4_443 54.45(6)
O2 K2 O8 1_554 4_443 108.33(7)
O1 K2 O6 . . 89.88(7)
O6 K2 O6 5_543 . 65.88(9)
O7 K2 O6 . . 127.64(7)
O2 K2 O6 1_554 . 67.76(7)
O8 K2 O6 4_443 . 175.84(7)
O1 K2 O1 . 5_543 133.20(5)
O6 K2 O1 5_543 5_543 88.53(7)
O7 K2 O1 . 5_543 99.95(7)
O2 K2 O1 1_554 5_543 73.53(6)
O8 K2 O1 4_443 5_543 50.30(6)
O6 K2 O1 . 5_543 126.03(7)
O1 K2 Si6 . 4_443 108.41(6)
O6 K2 Si6 5_543 4_443 95.20(6)
O7 K2 Si6 . 4_443 80.01(5)
O2 K2 Si6 1_554 4_443 97.98(5)
O8 K2 Si6 4_443 4_443 25.78(5)
O6 K2 Si6 . 4_443 151.38(6)
O1 K2 Si6 5_543 4_443 27.45(4)
O1 K2 Si2 . . 26.37(5)
O6 K2 Si2 5_543 . 71.20(5)
O7 K2 Si2 . . 76.09(5)
O2 K2 Si2 1_554 . 173.76(6)
O8 K2 Si2 4_443 . 76.04(5)
O6 K2 Si2 . . 107.74(5)
O1 K2 Si2 5_543 . 107.12(5)
Si6 K2 Si2 4_443 . 84.14(3)
O1 K2 Si3 . 1_554 65.47(5)
O6 K2 Si3 5_543 1_554 143.65(6)
O7 K2 Si3 . 1_554 25.23(5)
O2 K2 Si3 1_554 1_554 103.87(5)
O8 K2 Si3 4_443 1_554 79.68(5)
O6 K2 Si3 . 1_554 102.44(5)
O1 K2 Si3 5_543 1_554 122.65(5)
Si6 K2 Si3 4_443 1_554 105.13(3)
Si2 K2 Si3 . 1_554 81.12(3)
O1 K2 Si5 . 1_553 132.31(6)
O6 K2 Si5 5_543 1_553 118.75(6)
O7 K2 Si5 . 1_553 92.53(5)
O2 K2 Si5 1_554 1_553 24.47(5)
O8 K2 Si5 4_443 1_553 112.62(6)
O6 K2 Si5 . 1_553 64.49(5)
O1 K2 Si5 5_543 1_553 93.00(5)
Si6 K2 Si5 4_443 1_553 112.54(3)
Si2 K2 Si5 . 1_553 158.19(4)
Si3 K2 Si5 1_554 1_553 80.94(3)
O1 K2 Si5 . 5_544 156.98(6)
O6 K2 Si5 5_543 5_544 82.09(5)
O7 K2 Si5 . 5_544 129.46(6)
O2 K2 Si5 1_554 5_544 24.36(5)
O8 K2 Si5 4_443 5_544 106.11(5)
O6 K2 Si5 . 5_544 69.75(5)
O1 K2 Si5 5_543 5_544 59.80(5)
Si6 K2 Si5 4_443 5_544 87.13(3)
Si2 K2 Si5 . 5_544 150.92(3)
Si3 K2 Si5 1_554 5_544 127.95(4)
Si5 K2 Si5 1_553 5_544 48.49(2)
Si2 O1 Si6 . 3_445 130.26(15)
Si2 O1 K2 . . 101.28(11)
Si6 O1 K2 3_445 . 114.69(11)
Si2 O1 K2 . 6_453 122.98(12)
Si6 O1 K2 3_445 6_453 91.51(10)
K2 O1 K2 . 6_453 89.76(7)
Si5 O2 Si5 1_554 5_545 145.6(2)
Si5 O2 K2 1_554 1_556 105.50(11)
Si5 O2 K2 5_545 1_556 106.34(11)
Si2 O3 Si5 . 1_554 141.8(2)
Si2 O3 K1 . . 82.72(9)
Si5 O3 K1 1_554 . 134.37(12)
Si1 O4 Si3 4 3_445 135.2(2)
Si1 O4 K1 4 6_454 107.89(12)
Si3 O4 K1 3_445 6_454 104.10(11)
Si6 O5 Si3 3_445 1_554 126.19(15)
Si6 O5 K1 3_445 6_453 130.39(12)
Si3 O5 K1 1_554 6_453 93.31(10)
Si5 O6 Nd1 6_454 1_444 142.65(14)
Si5 O6 K2 6_454 6_453 111.57(12)
Nd1 O6 K2 1_444 6_453 96.30(8)
Si5 O6 K2 6_454 . 110.84(12)
Nd1 O6 K2 1_444 . 92.86(8)
K2 O6 K2 6_453 . 89.99(7)
Si3 O7 Nd2 1_554 1_554 138.23(14)
Si3 O7 K1 1_554 1_554 120.60(13)
Nd2 O7 K1 1_554 1_554 95.49(8)
Si3 O7 K2 1_554 . 99.88(12)
Nd2 O7 K2 1_554 . 102.88(8)
K1 O7 K2 1_554 . 86.40(7)
Si6 O8 Nd2 . 1_554 145.2(2)
Si6 O8 K1 . 4_444 113.30(13)
Nd2 O8 K1 1_554 4_444 97.85(8)
Si6 O8 K2 . 4_443 95.05(12)
Nd2 O8 K2 1_554 4_443 103.08(9)
K1 O8 K2 4_444 4_443 85.07(7)
Si3 O9 Si2 . . 134.3(2)
Si3 O9 K1 . 6_454 101.05(11)
Si2 O9 K1 . 6_454 124.60(12)
Si2 O10 Nd2 4_443 1_554 139.87(14)
Si2 O10 K1 4_443 4_443 99.57(11)
Nd2 O10 K1 1_554 4_443 114.46(9)
Si2 O10 K1 4_443 1_554 120.45(12)
Nd2 O10 K1 1_554 1_554 86.75(7)
K1 O10 K1 4_443 1_554 80.98(7)
Si4 O11 Si6 4 . 136.9(2)
Si4 O12 Si1 4_666 4_666 179.9970(10)

loop_
_geom_bond_atom_site_label_1
_geom_bond_atom_site_label_2
_geom_bond_site_symmetry_2
_geom_bond_distance
Nd1 O6 4_444 2.371(2)
Nd1 O6 1_666 2.371(2)
Nd1 O6 6_564 2.371(2)
Nd1 O6 2_456 2.371(2)
Nd1 O6 3_546 2.371(2)
Nd1 O6 5_654 2.371(2)
Nd1 K2 6_564 3.9886(11)
Nd1 K2 5_654 3.9887(11)
Nd1 K2 4_444 3.9887(11)
Nd1 K2 1_666 3.9887(11)
Nd1 K2 2_456 3.9887(11)
Nd1 K2 3_546 3.9887(11)
Nd2 O10 4_444 2.340(2)
Nd2 O10 1_556 2.340(2)
Nd2 O8 4_444 2.340(2)
Nd2 O8 1_556 2.340(2)
Nd2 O7 4_444 2.435(2)
Nd2 O7 1_556 2.435(2)
Nd2 K1 . 3.8766(12)
Nd2 K1 4_445 3.8767(12)
Nd2 K2 1_556 4.2738(11)
Nd2 K2 4_444 4.2738(11)
Nd2 K1 1_556 4.2750(12)
Nd2 K1 4_444 4.2750(12)
Si1 O12 4_666 1.583(5)
Si1 O4 4 1.601(2)
Si1 O4 6_665 1.601(2)
Si1 O4 5_655 1.602(2)
Si1 K1 2_556 3.6754(10)
Si1 K1 3_656 3.6760(10)
Si1 K1 1_666 3.6769(10)
Si2 O10 4_443 1.576(2)
Si2 O9 . 1.630(2)
Si2 O3 . 1.631(2)
Si2 O1 . 1.642(2)
Si2 K1 . 3.3779(13)
Si2 K2 . 3.6260(14)
Si3 O7 1_556 1.569(2)
Si3 O9 . 1.629(2)
Si3 O5 1_556 1.631(2)
Si3 O4 2_455 1.639(3)
Si3 K1 6_454 3.6166(13)
Si3 K1 4_444 3.6208(13)
Si3 K2 1_556 3.6265(14)
Si3 K1 . 3.8367(12)
Si4 O12 4_666 1.579(5)
Si4 O11 5_655 1.607(2)
Si4 O11 4 1.608(2)
Si4 O11 6_665 1.608(2)
Si5 O6 5_544 1.582(2)
Si5 O2 1_556 1.632(2)
Si5 O3 1_556 1.635(2)
Si5 O2 6_455 1.642(2)
Si5 K2 1_557 3.796(2)
Si5 K2 6_454 3.8205(13)
Si5 K2 1_556 3.833(2)
Si6 O8 . 1.563(2)
Si6 O5 2_455 1.624(2)
Si6 O11 . 1.636(3)
Si6 O1 2_455 1.651(2)
Si6 K2 4_443 3.5792(14)
Si6 K1 4_444 3.6956(14)
Si6 K2 2_455 3.9153(13)
K1 O10 4_443 2.738(3)
K1 O8 4_444 2.787(3)
K1 O7 1_556 2.793(3)
K1 O4 5_544 2.854(3)
K1 O9 5_544 2.932(3)
K1 O5 5_543 3.135(2)
K1 O3 . 3.172(2)
K1 O10 1_556 3.226(3)
K1 Si3 5_544 3.6165(13)
K1 Si3 4_444 3.6208(13)
K1 Si1 1_444 3.6769(10)
K2 O1 . 2.927(3)
K2 O6 5_543 2.958(3)
K2 O7 . 3.011(3)
K2 O2 1_554 3.018(3)
K2 O8 4_443 3.085(3)
K2 O6 . 3.092(3)
K2 O1 5_543 3.133(3)
K2 Si6 4_443 3.5793(14)
K2 Si3 1_554 3.6264(14)
K2 Si5 1_553 3.796(2)
K2 Si5 5_544 3.8205(13)
O1 Si6 3_445 1.650(2)
O1 K2 6_453 3.133(3)
O2 Si5 1_554 1.632(2)
O2 Si5 5_545 1.642(2)
O2 K2 1_556 3.018(3)
O3 Si5 1_554 1.635(2)
O4 Si1 4 1.601(2)
O4 Si3 3_445 1.639(3)
O4 K1 6_454 2.854(3)
O5 Si6 3_445 1.624(2)
O5 Si3 1_554 1.631(2)
O5 K1 6_453 3.135(2)
O6 Si5 6_454 1.582(2)
O6 Nd1 1_444 2.371(2)
O6 K2 6_453 2.958(3)
O7 Si3 1_554 1.569(2)
O7 Nd2 1_554 2.435(2)
O7 K1 1_554 2.793(3)
O8 Nd2 1_554 2.340(2)
O8 K1 4_444 2.787(3)
O8 K2 4_443 3.085(3)
O9 K1 6_454 2.932(3)
O10 Si2 4_443 1.576(2)
O10 Nd2 1_554 2.340(2)
O10 K1 4_443 2.738(3)
O10 K1 1_554 3.226(3)
O11 Si4 4 1.608(2)
O12 Si4 4_666 1.579(5)
O12 Si1 4_666 1.583(5)
